data_2230263
loop_
_publ_author_name
'Demirta\,s, G\"une\,s'
'Dege, Necmi'
'B\"uy\"ukg\"ung\"or, Orhan'

_publ_section_title
;
 A third monoclinic polymorph of 3,4,5-trihydroxybenzoic acid
 monohydrate
;
_journal_coeditor_code BX2352
_journal_issue 6
_journal_name_full 'Acta Crystallographica Section E'
_journal_page_first o1509
_journal_page_last o1510
_journal_paper_doi 10.1107/S1600536811018848
_journal_volume 67
_journal_year 2011
_chemical_formula_iupac 'C7 H6 O5, H2 O'
_chemical_formula_moiety 'C7 H6 O5, H2 O'
_chemical_formula_sum 'C7 H8 O6'
_chemical_formula_weight 188.13
_chemical_name_systematic
;
3,4,5-trihydroxybenzoic acid monohydrate
;
_space_group_IT_number 14
_symmetry_cell_setting monoclinic
_symmetry_space_group_name_Hall '-P 2ybc'
_symmetry_space_group_name_H-M 'P 1 21/c 1'
_atom_sites_solution_hydrogens geom
_atom_sites_solution_primary direct
_atom_sites_solution_secondary difmap
_audit_creation_method SHELXL-97
_cell_angle_alpha 90.00
_cell_angle_beta 91.268(6)
_cell_angle_gamma 90.00
_cell_formula_units_Z 4
_cell_length_a 9.7943(7)
_cell_length_b 3.6122(2)
_cell_length_c 21.5905(15)
_cell_measurement_reflns_used 6472
_cell_measurement_temperature 296
_cell_measurement_theta_max 27.58
_cell_measurement_theta_min 1.89
_cell_volume 763.66(9)
_computing_cell_refinement 'X-AREA (Stoe & Cie, 2002)'
_computing_data_collection 'X-AREA (Stoe & Cie, 2002)'
_computing_data_reduction 'X-RED32 (Stoe & Cie, 2002)'
_computing_molecular_graphics 'ORTEP-3 for Windows (Farrugia, 1997)'
_computing_publication_material 'WinGX (Farrugia, 1999) and PLATON (Spek, 2009)'
_computing_structure_refinement 'SHELXL97 (Sheldrick, 2008)'
_computing_structure_solution 'WinGX (Farrugia, 1997) and SHELXS97 (Sheldrick, 2008)'
_diffrn_ambient_temperature 296
_diffrn_measured_fraction_theta_full 0.999
_diffrn_measured_fraction_theta_max 0.999
_diffrn_measurement_device_type 'Stoe IPDS 2'
_diffrn_measurement_method 'w-scan rotation'
_diffrn_radiation_monochromator graphite
_diffrn_radiation_source 'fine-focus sealed tube'
_diffrn_radiation_type MoK\a
_diffrn_radiation_wavelength 0.71073
_diffrn_reflns_av_R_equivalents 0.0421
_diffrn_reflns_av_sigmaI/netI 0.0293
_diffrn_reflns_limit_h_max 12
_diffrn_reflns_limit_h_min -9
_diffrn_reflns_limit_k_max 4
_diffrn_reflns_limit_k_min -4
_diffrn_reflns_limit_l_max 26
_diffrn_reflns_limit_l_min -26
_diffrn_reflns_number 4558
_diffrn_reflns_theta_full 26.00
_diffrn_reflns_theta_max 26.00
_diffrn_reflns_theta_min 1.89
_exptl_absorpt_coefficient_mu 0.147
_exptl_absorpt_correction_T_max 0.9862
_exptl_absorpt_correction_T_min 0.9478
_exptl_absorpt_correction_type integration
_exptl_absorpt_process_details '(X-RED32; Stoe & Cie, 2002)'
_exptl_crystal_colour 'pale brown'
_exptl_crystal_density_diffrn 1.636
_exptl_crystal_density_method 'not measured'
_exptl_crystal_description needle
_exptl_crystal_F_000 392
_exptl_crystal_size_max 0.610
_exptl_crystal_size_mid 0.280
_exptl_crystal_size_min 0.090
_refine_diff_density_max 0.149
_refine_diff_density_min -0.234
_refine_ls_extinction_coef 0.023(5)
_refine_ls_extinction_expression Fc^*^=kFc[1+0.001xFc^2^\l^3^/sin(2\q)]^-1/4^
_refine_ls_extinction_method 'SHELXL97 (Sheldrick, 2008)'
_refine_ls_goodness_of_fit_ref 1.035
_refine_ls_hydrogen_treatment mixed
_refine_ls_matrix_type full
_refine_ls_number_parameters 127
_refine_ls_number_reflns 1502
_refine_ls_number_restraints 3
_refine_ls_restrained_S_all 1.035
_refine_ls_R_factor_all 0.0480
_refine_ls_R_factor_gt 0.0391
_refine_ls_shift/su_max 0.000
_refine_ls_shift/su_mean 0.000
_refine_ls_structure_factor_coef Fsqd
_refine_ls_weighting_details 'calc w=1/[\s^2^(Fo^2^)+(0.0466P)^2^+0.2493P] where P=(Fo^2^+2Fc^2^)/3'
_refine_ls_weighting_scheme calc
_refine_ls_wR_factor_gt 0.0983
_refine_ls_wR_factor_ref 0.1039
_reflns_number_gt 1262
_reflns_number_total 1502
_reflns_threshold_expression I>2sigma(I)
_cod_data_source_file bx2352.cif
_cod_data_source_block I
_cod_original_sg_symbol_H-M 'P 21/c'
_cod_database_code 2230263
_cod_database_fobs_code 2230263

loop_
_symmetry_equiv_pos_as_xyz
'x, y, z'
'-x, y+1/2, -z+1/2'
'-x, -y, -z'
'x, -y-1/2, z-1/2'

loop_
_atom_site_type_symbol
_atom_site_label
_atom_site_fract_x
_atom_site_fract_y
_atom_site_fract_z
_atom_site_U_iso_or_equiv
_atom_site_adp_type
_atom_site_calc_flag
_atom_site_refinement_flags
_atom_site_occupancy
_atom_site_symmetry_multiplicity
_atom_site_disorder_assembly
_atom_site_disorder_group
C C1 0.67337(16) 0.6332(5) 0.58435(8) 0.0369(4) Uani d . 1 1 . .
H H1 0.6383 0.7058 0.5459 0.044 Uiso calc R 1 1 . .
C C2 0.81149(16) 0.5670(5) 0.59282(8) 0.0349(4) Uani d . 1 1 . .
C C3 0.86369(15) 0.4587(5) 0.65029(8) 0.0356(4) Uani d . 1 1 . .
C C4 0.77763(17) 0.4238(5) 0.70009(8) 0.0395(4) Uani d . 1 1 . .
C C5 0.63957(17) 0.4863(5) 0.69214(8) 0.0414(4) Uani d . 1 1 . .
H H5 0.5814 0.4596 0.7253 0.050 Uiso calc R 1 1 . .
C C6 0.58767(16) 0.5895(5) 0.63421(8) 0.0370(4) Uani d . 1 1 . .
C C7 0.43925(16) 0.6603(5) 0.62739(8) 0.0408(4) Uani d . 1 1 . .
O O1 0.90229(12) 0.5986(4) 0.54561(6) 0.0480(4) Uani d . 1 1 . .
H H2 0.8613 0.6599 0.5137 0.072 Uiso calc R 1 1 . .
O O2 1.00108(11) 0.3881(4) 0.65588(6) 0.0469(4) Uani d . 1 1 . .
H H3 1.0200 0.3265 0.6916 0.070 Uiso calc R 1 1 . .
O O3 0.83973(12) 0.3290(5) 0.75521(6) 0.0546(4) Uani d . 1 1 . .
H H4 0.7823 0.3169 0.7822 0.082 Uiso calc R 1 1 . .
O O4 0.35878(13) 0.5981(5) 0.66792(6) 0.0583(4) Uani d . 1 1 . .
O O5 0.40210(12) 0.7959(5) 0.57298(6) 0.0567(4) Uani d . 1 1 . .
H H6 0.3193 0.8292 0.5719 0.085 Uiso calc R 1 1 . .
O O6 0.14365(13) 1.0125(5) 0.56257(7) 0.0499(4) Uani d D 1 1 . .
H H6A 0.120(3) 1.147(8) 0.5916(12) 0.102(11) Uiso d D 1 1 . .
H H6B 0.077(4) 0.879(14) 0.555(2) 0.24(3) Uiso d D 1 1 . .

loop_
_atom_site_aniso_label
_atom_site_aniso_U_11
_atom_site_aniso_U_22
_atom_site_aniso_U_33
_atom_site_aniso_U_12
_atom_site_aniso_U_13
_atom_site_aniso_U_23
C1 0.0338(8) 0.0434(9) 0.0333(9) 0.0031(7) -0.0022(7) 0.0016(7)
C2 0.0310(8) 0.0418(9) 0.0321(9) 0.0009(7) 0.0036(6) 0.0008(7)
C3 0.0264(7) 0.0457(9) 0.0346(9) 0.0013(7) -0.0009(6) -0.0010(7)
C4 0.0337(8) 0.0530(11) 0.0316(9) 0.0013(7) -0.0021(6) 0.0037(8)
C5 0.0322(8) 0.0572(11) 0.0349(9) 0.0039(7) 0.0042(7) 0.0038(8)
C6 0.0299(8) 0.0444(9) 0.0367(9) 0.0041(7) 0.0002(7) -0.0001(7)
C7 0.0319(8) 0.0525(10) 0.0381(10) 0.0049(7) 0.0003(7) -0.0008(8)
O1 0.0361(6) 0.0738(10) 0.0342(7) 0.0052(6) 0.0051(5) 0.0085(6)
O2 0.0286(6) 0.0775(10) 0.0345(7) 0.0051(6) -0.0026(5) 0.0035(6)
O3 0.0334(6) 0.0984(12) 0.0321(7) 0.0070(7) -0.0005(5) 0.0138(7)
O4 0.0335(6) 0.0953(12) 0.0465(8) 0.0101(7) 0.0074(6) 0.0062(8)
O5 0.0330(6) 0.0882(11) 0.0488(8) 0.0137(7) -0.0020(5) 0.0158(7)
O6 0.0358(7) 0.0697(9) 0.0440(8) 0.0126(6) -0.0016(5) 0.0016(7)

loop_
_atom_type_symbol
_atom_type_description
_atom_type_scat_dispersion_real
_atom_type_scat_dispersion_imag
_atom_type_scat_source
C C 0.0033 0.0016 'International Tables Vol C Tables 4.2.6.8 and 6.1.1.4'
H H 0.0000 0.0000 'International Tables Vol C Tables 4.2.6.8 and 6.1.1.4'
O O 0.0106 0.0060 'International Tables Vol C Tables 4.2.6.8 and 6.1.1.4'

loop_
_geom_angle_atom_site_label_1
_geom_angle_atom_site_label_2
_geom_angle_atom_site_label_3
_geom_angle_site_symmetry_1
_geom_angle_site_symmetry_3
_geom_angle
_geom_angle_publ_flag
C2 C1 C6 . . 118.99(15) ?
C2 C1 H1 . . 120.5 ?
C6 C1 H1 . . 120.5 ?
O1 C2 C1 . . 122.41(14) ?
O1 C2 C3 . . 117.10(14) ?
C1 C2 C3 . . 120.48(15) ?
O2 C3 C4 . . 121.78(14) ?
O2 C3 C2 . . 118.17(14) ?
C4 C3 C2 . . 120.05(14) ?
O3 C4 C5 . . 124.44(16) ?
O3 C4 C3 . . 115.54(14) ?
C5 C4 C3 . . 120.01(15) ?
C4 C5 C6 . . 119.61(16) ?
C4 C5 H5 . . 120.2 ?
C6 C5 H5 . . 120.2 ?
C1 C6 C5 . . 120.83(15) ?
C1 C6 C7 . . 120.83(15) ?
C5 C6 C7 . . 118.32(15) ?
O4 C7 O5 . . 122.82(15) ?
O4 C7 C6 . . 123.32(16) ?
O5 C7 C6 . . 113.86(15) ?
C2 O1 H2 . . 109.5 ?
C3 O2 H3 . . 109.5 ?
C4 O3 H4 . . 109.5 ?
C7 O5 H6 . . 109.5 ?
H6A O6 H6B . . 105(3) ?

loop_
_geom_bond_atom_site_label_1
_geom_bond_atom_site_label_2
_geom_bond_site_symmetry_2
_geom_bond_distance
_geom_bond_publ_flag
C1 C2 . 1.382(2) ?
C1 C6 . 1.388(2) ?
C1 H1 . 0.9300 ?
C2 O1 . 1.372(2) ?
C2 C3 . 1.388(2) ?
C3 O2 . 1.3723(19) ?
C3 C4 . 1.387(2) ?
C4 O3 . 1.368(2) ?
C4 C5 . 1.378(2) ?
C5 C6 . 1.391(2) ?
C5 H5 . 0.9300 ?
C6 C7 . 1.480(2) ?
C7 O4 . 1.212(2) ?
C7 O5 . 1.317(2) ?
O1 H2 . 0.8200 ?
O2 H3 . 0.8200 ?
O3 H4 . 0.8200 ?
O5 H6 . 0.8200 ?
O6 H6A . 0.830(18) ?
O6 H6B . 0.824(19) ?

loop_
_geom_hbond_atom_site_label_D
_geom_hbond_atom_site_label_H
_geom_hbond_atom_site_label_A
_geom_hbond_site_symmetry_A
_geom_hbond_distance_DH
_geom_hbond_distance_HA
_geom_hbond_distance_DA
_geom_hbond_angle_DHA
O2 H3 O3 . 0.82 2.26 2.7006(18) 114
O5 H6 O6 . 0.82 1.85 2.6542(17) 167
O1 H2 O6 3_676 0.82 2.03 2.7539(19) 147
O2 H3 O3 2_746 0.82 2.52 3.1721(19) 137
O3 H4 O4 2_646 0.82 1.94 2.7154(19) 158
O6 H6A O2 1_465 0.830(18) 2.03(2) 2.8237(19) 161(3)
O6 H6B O1 1_455 0.824(19) 2.00(2) 2.814(2) 171(5)

loop_
_geom_torsion_atom_site_label_1
_geom_torsion_atom_site_label_2
_geom_torsion_atom_site_label_3
_geom_torsion_atom_site_label_4
_geom_torsion_site_symmetry_1
_geom_torsion_site_symmetry_2
_geom_torsion_site_symmetry_3
_geom_torsion_site_symmetry_4
_geom_torsion
_geom_torsion_publ_flag
C6 C1 C2 O1 . . . . 178.97(16) ?
C6 C1 C2 C3 . . . . 0.0(3) ?
O1 C2 C3 O2 . . . . -0.5(2) ?
C1 C2 C3 O2 . . . . 178.51(16) ?
O1 C2 C3 C4 . . . . 179.56(16) ?
C1 C2 C3 C4 . . . . -1.4(3) ?
O2 C3 C4 O3 . . . . 2.4(3) ?
C2 C3 C4 O3 . . . . -177.66(17) ?
O2 C3 C4 C5 . . . . -178.04(17) ?
C2 C3 C4 C5 . . . . 1.9(3) ?
O3 C4 C5 C6 . . . . 178.56(18) ?
C3 C4 C5 C6 . . . . -0.9(3) ?
C2 C1 C6 C5 . . . . 1.0(3) ?
C2 C1 C6 C7 . . . . 179.51(16) ?
C4 C5 C6 C1 . . . . -0.5(3) ?
C4 C5 C6 C7 . . . . -179.08(17) ?
C1 C6 C7 O4 . . . . 173.92(19) ?
C5 C6 C7 O4 . . . . -7.5(3) ?
C1 C6 C7 O5 . . . . -5.8(3) ?
C5 C6 C7 O5 . . . . 172.79(18) ?

loop_
_cod_related_entry_id
_cod_related_entry_database
_cod_related_entry_code
1 ChemSpider 21132800
